data_4068579
loop_
_publ_author_name
'Bokach, Nadezhda A.'
'Kuznetsov, Maxim L.'
'Haukka, Matti'
'Ovcharenko, Victor I.'
'Tretyakov, Eugeny V.'
'Kukushkin, Vadim Yu.'

_publ_section_title
;
 Platinum(II)-Complexed Tetrahydroimidazo[1,2-b][1,2,4]oxadiazoles Derived
 from Metal-Mediated 1,3-Dipolar Cycloaddition. Novel Type of
 Heterocycles, Which Do Not Exist without the Metal Center
;
_journal_issue 5
_journal_name_full Organometallics
_journal_page_first 1406
_journal_paper_doi 10.1021/om800963d
_journal_volume 28
_journal_year 2009
_chemical_formula_moiety 'C26 H48 Cl2 N8 O2 Pt'
_chemical_formula_sum 'C26 H48 Cl2 N8 O2 Pt'
_chemical_formula_weight 770.71
_chemical_name_systematic
;
 ?
;
_space_group_IT_number 14
_symmetry_cell_setting monoclinic
_symmetry_space_group_name_Hall '-P 2yn'
_symmetry_space_group_name_H-M 'P 1 21/n 1'
_atom_sites_solution_hydrogens mixed
_atom_sites_solution_primary direct
_atom_sites_solution_secondary difmap
_audit_creation_method SHELXL-97
_cell_angle_alpha 90.00
_cell_angle_beta 112.150(2)
_cell_angle_gamma 90.00
_cell_formula_units_Z 4
_cell_length_a 11.3483(2)
_cell_length_b 23.2992(7)
_cell_length_c 13.0137(3)
_cell_measurement_reflns_used 10553
_cell_measurement_temperature 120(2)
_cell_measurement_theta_max 27.48
_cell_measurement_theta_min 1.00
_cell_volume 3186.97(14)
_computing_cell_refinement 'Denzo/Scalepack (Otwinowski & Minor, 1997)'
_computing_data_collection 'Collect (Bruker AXS BV, 1997-2004)'
_computing_data_reduction 'Denzo/Scalepack (Otwinowski & Minor, 1997)'
_computing_molecular_graphics 'Diamond v.3.1d (Brandenburg, 2006)'
_computing_publication_material 'SHELXL-97 (Sheldrick, 1997)'
_computing_structure_refinement 'SHELXL-97 (Sheldrick, 1997)'
_computing_structure_solution 'SIR2004 (Burla et al., 2005)'
_diffrn_ambient_temperature 120(2)
_diffrn_detector_area_resol_mean 9
_diffrn_measured_fraction_theta_full 0.995
_diffrn_measured_fraction_theta_max 0.995
_diffrn_measurement_device '95mm CCD camera on \k-goniostat'
_diffrn_measurement_device_type 'Nonius KappaCCD'
_diffrn_measurement_method '\f scans and \w scans with \k offset'
_diffrn_radiation_monochromator 'horizontally mounted graphite crystal'
_diffrn_radiation_source 'fine-focus sealed tube'
_diffrn_radiation_type MoK\a
_diffrn_radiation_wavelength 0.71073
_diffrn_reflns_av_R_equivalents 0.0510
_diffrn_reflns_av_sigmaI/netI 0.0446
_diffrn_reflns_limit_h_max 13
_diffrn_reflns_limit_h_min -14
_diffrn_reflns_limit_k_max 30
_diffrn_reflns_limit_k_min -30
_diffrn_reflns_limit_l_max 16
_diffrn_reflns_limit_l_min -16
_diffrn_reflns_number 39230
_diffrn_reflns_theta_full 27.50
_diffrn_reflns_theta_max 27.50
_diffrn_reflns_theta_min 2.43
_exptl_absorpt_coefficient_mu 4.607
_exptl_absorpt_correction_T_max 0.7990
_exptl_absorpt_correction_T_min 0.5567
_exptl_absorpt_correction_type multi-scan
_exptl_absorpt_process_details 'SADABS v.2.10 (Sheldrick, 2003)'
_exptl_crystal_colour yellow
_exptl_crystal_density_diffrn 1.606
_exptl_crystal_density_method 'not measured'
_exptl_crystal_description plate
_exptl_crystal_F_000 1552
_exptl_crystal_size_max 0.14
_exptl_crystal_size_mid 0.09
_exptl_crystal_size_min 0.05
_refine_diff_density_max 1.260
_refine_diff_density_min -1.568
_refine_diff_density_rms 0.121
_refine_ls_extinction_method none
_refine_ls_goodness_of_fit_ref 1.091
_refine_ls_hydrogen_treatment constr
_refine_ls_matrix_type full
_refine_ls_number_parameters 362
_refine_ls_number_reflns 7279
_refine_ls_number_restraints 0
_refine_ls_restrained_S_all 1.091
_refine_ls_R_factor_all 0.0501
_refine_ls_R_factor_gt 0.0341
_refine_ls_shift/su_max 0.001
_refine_ls_shift/su_mean 0.000
_refine_ls_structure_factor_coef Fsqd
_refine_ls_weighting_details 'calc w=1/[\s^2^(Fo^2^)+(0.0147P)^2^+6.8696P] where P=(Fo^2^+2Fc^2^)/3'
_refine_ls_weighting_scheme calc
_refine_ls_wR_factor_gt 0.0615
_refine_ls_wR_factor_ref 0.0654
_reflns_number_gt 5975
_reflns_number_total 7279
_reflns_threshold_expression >2sigma(I)
_cod_data_source_file om800963d_si_002.cif
_cod_data_source_block trans_2
_cod_original_cell_volume 3186.97(13)
_cod_original_sg_symbol_H-M 'P 21/n'
_cod_database_code 4068579

loop_
_symmetry_equiv_pos_as_xyz
'x, y, z'
'-x+1/2, y+1/2, -z+1/2'
'-x, -y, -z'
'x-1/2, -y-1/2, z-1/2'

loop_
_atom_site_label
_atom_site_type_symbol
_atom_site_fract_x
_atom_site_fract_y
_atom_site_fract_z
_atom_site_U_iso_or_equiv
_atom_site_adp_type
_atom_site_occupancy
_atom_site_symmetry_multiplicity
_atom_site_calc_flag
_atom_site_refinement_flags
Pt1 Pt 0.234634(13) 0.068260(7) 0.469383(12) 0.02174(5) Uani 1 1 d .
Cl1 Cl 0.22262(10) 0.16330(4) 0.42116(8) 0.0302(2) Uani 1 1 d .
Cl2 Cl 0.24961(9) -0.02773(4) 0.51927(8) 0.0288(2) Uani 1 1 d .
O1 O 0.2657(3) 0.12243(13) 0.7879(2) 0.0336(7) Uani 1 1 d .
O2 O 0.1893(3) 0.03083(15) 0.1401(2) 0.0373(8) Uani 1 1 d .
N1 N 0.2315(3) 0.08912(14) 0.6186(3) 0.0234(7) Uani 1 1 d .
N2 N 0.0080(3) 0.11469(15) 0.5626(3) 0.0283(8) Uani 1 1 d .
H2N H -0.0595 0.0990 0.5320 0.042 Uiso 1 1 d R
N3 N 0.1388(3) 0.09460(16) 0.7515(3) 0.0306(8) Uani 1 1 d .
N4 N 0.4308(3) 0.12955(16) 0.7314(3) 0.0329(8) Uani 1 1 d .
N5 N 0.2344(3) 0.04557(14) 0.3205(3) 0.0237(7) Uani 1 1 d .
N6 N 0.4470(3) 0.07590(15) 0.3409(3) 0.0283(8) Uani 1 1 d .
H6N H 0.5274 0.0634 0.3834 0.042 Uiso 1 1 d R
N7 N 0.3236(3) 0.01280(16) 0.1950(3) 0.0309(8) Uani 1 1 d .
N8 N 0.0250(3) 0.05927(17) 0.1857(3) 0.0368(9) Uani 1 1 d .
C1 C 0.1106(4) 0.07934(18) 0.6323(3) 0.0260(9) Uani 1 1 d .
H1 H 0.0863 0.0379 0.6193 0.031 Uiso 1 1 calc R
C2 C -0.0062(4) 0.16380(19) 0.6282(3) 0.0320(10) Uani 1 1 d .
C3 C -0.1434(4) 0.1837(2) 0.5830(4) 0.0419(12) Uani 1 1 d .
H3A H -0.1651 0.1989 0.5079 0.063 Uiso 1 1 calc R
H3B H -0.1546 0.2138 0.6311 0.063 Uiso 1 1 calc R
H3C H -0.1992 0.1513 0.5808 0.063 Uiso 1 1 calc R
C4 C 0.0783(5) 0.21377(19) 0.6185(4) 0.0389(11) Uani 1 1 d .
H4A H 0.1676 0.2018 0.6487 0.058 Uiso 1 1 calc R
H4B H 0.0670 0.2469 0.6604 0.058 Uiso 1 1 calc R
H4C H 0.0538 0.2244 0.5404 0.058 Uiso 1 1 calc R
C5 C 0.0402(4) 0.1384(2) 0.7476(4) 0.0344(10) Uani 1 1 d .
C6 C -0.0636(5) 0.1012(2) 0.7643(4) 0.0414(12) Uani 1 1 d .
H6A H -0.1009 0.0755 0.7005 0.062 Uiso 1 1 calc R
H6B H -0.1301 0.1260 0.7708 0.062 Uiso 1 1 calc R
H6C H -0.0257 0.0783 0.8321 0.062 Uiso 1 1 calc R
C7 C 0.0889(5) 0.1819(2) 0.8424(4) 0.0448(12) Uani 1 1 d .
H7A H 0.1147 0.1617 0.9136 0.067 Uiso 1 1 calc R
H7B H 0.0211 0.2093 0.8365 0.067 Uiso 1 1 calc R
H7C H 0.1621 0.2025 0.8379 0.067 Uiso 1 1 calc R
C8 C 0.3114(4) 0.11334(18) 0.7070(3) 0.0261(9) Uani 1 1 d .
C9 C 0.5054(5) 0.1567(2) 0.8374(4) 0.0475(13) Uani 1 1 d .
H9A H 0.5809 0.1328 0.8777 0.057 Uiso 1 1 calc R
H9B H 0.4534 0.1595 0.8835 0.057 Uiso 1 1 calc R
C10 C 0.5475(5) 0.2156(2) 0.8190(4) 0.0487(13) Uani 1 1 d .
H10A H 0.6044 0.2318 0.8911 0.058 Uiso 1 1 calc R
H10B H 0.4722 0.2410 0.7888 0.058 Uiso 1 1 calc R
C11 C 0.6174(5) 0.2149(2) 0.7391(4) 0.0478(13) Uani 1 1 d .
H11A H 0.6336 0.2548 0.7217 0.057 Uiso 1 1 calc R
H11B H 0.7005 0.1954 0.7748 0.057 Uiso 1 1 calc R
C12 C 0.5392(5) 0.1836(2) 0.6323(4) 0.0457(13) Uani 1 1 d .
H12A H 0.4623 0.2064 0.5907 0.055 Uiso 1 1 calc R
H12B H 0.5899 0.1798 0.5853 0.055 Uiso 1 1 calc R
C13 C 0.5001(4) 0.1250(2) 0.6566(4) 0.0385(11) Uani 1 1 d .
H13A H 0.4452 0.1064 0.5864 0.046 Uiso 1 1 calc R
H13B H 0.5766 0.1008 0.6913 0.046 Uiso 1 1 calc R
C14 C 0.3570(4) 0.02963(18) 0.3146(3) 0.0251(9) Uani 1 1 d .
H14 H 0.3943 -0.0039 0.3642 0.030 Uiso 1 1 calc R
C15 C 0.4423(4) 0.1021(2) 0.2360(4) 0.0329(10) Uani 1 1 d .
C16 C 0.3421(5) 0.1503(2) 0.2004(4) 0.0403(11) Uani 1 1 d .
H16A H 0.2574 0.1340 0.1840 0.060 Uiso 1 1 calc R
H16B H 0.3443 0.1694 0.1340 0.060 Uiso 1 1 calc R
H16C H 0.3608 0.1784 0.2607 0.060 Uiso 1 1 calc R
C17 C 0.5704(5) 0.1287(2) 0.2531(4) 0.0445(12) Uani 1 1 d .
H17A H 0.5883 0.1598 0.3076 0.067 Uiso 1 1 calc R
H17B H 0.5688 0.1441 0.1825 0.067 Uiso 1 1 calc R
H17C H 0.6370 0.0994 0.2802 0.067 Uiso 1 1 calc R
C18 C 0.4056(4) 0.0495(2) 0.1544(4) 0.0331(10) Uani 1 1 d .
C19 C 0.3410(5) 0.0640(3) 0.0320(4) 0.0506(14) Uani 1 1 d .
H19A H 0.3224 0.0284 -0.0116 0.076 Uiso 1 1 calc R
H19B H 0.3976 0.0881 0.0091 0.076 Uiso 1 1 calc R
H19C H 0.2616 0.0846 0.0194 0.076 Uiso 1 1 calc R
C20 C 0.5213(4) 0.0111(2) 0.1703(4) 0.0380(11) Uani 1 1 d .
H20A H 0.5648 0.0020 0.2492 0.057 Uiso 1 1 calc R
H20B H 0.5801 0.0313 0.1437 0.057 Uiso 1 1 calc R
H20C H 0.4929 -0.0245 0.1281 0.057 Uiso 1 1 calc R
C21 C 0.1480(4) 0.04648(19) 0.2209(3) 0.0295(9) Uani 1 1 d .
C22 C -0.0547(5) 0.0648(3) 0.0661(4) 0.069(2) Uani 1 1 d .
H22A H -0.1229 0.0355 0.0447 0.083 Uiso 1 1 calc R
H22B H -0.0019 0.0584 0.0215 0.083 Uiso 1 1 calc R
C23 C -0.1129(6) 0.1238(3) 0.0428(5) 0.078(2) Uani 1 1 d .
H23A H -0.1699 0.1264 -0.0363 0.093 Uiso 1 1 calc R
H23B H -0.0447 0.1527 0.0568 0.093 Uiso 1 1 calc R
C24 C -0.1877(5) 0.1369(3) 0.1146(4) 0.0528(14) Uani 1 1 d .
H24A H -0.2195 0.1768 0.1014 0.063 Uiso 1 1 calc R
H24B H -0.2619 0.1108 0.0948 0.063 Uiso 1 1 calc R
C25 C -0.1043(4) 0.1292(2) 0.2355(4) 0.0427(12) Uani 1 1 d .
H25A H -0.1556 0.1351 0.2815 0.051 Uiso 1 1 calc R
H25B H -0.0358 0.1584 0.2572 0.051 Uiso 1 1 calc R
C26 C -0.0457(4) 0.0698(2) 0.2572(3) 0.0331(10) Uani 1 1 d .
H26A H 0.0123 0.0665 0.3359 0.040 Uiso 1 1 calc R
H26B H -0.1135 0.0406 0.2425 0.040 Uiso 1 1 calc R

loop_
_atom_site_aniso_label
_atom_site_aniso_U_11
_atom_site_aniso_U_22
_atom_site_aniso_U_33
_atom_site_aniso_U_23
_atom_site_aniso_U_13
_atom_site_aniso_U_12
Pt1 0.02251(8) 0.02293(9) 0.01993(8) -0.00021(7) 0.00820(6) 0.00036(7)
Cl1 0.0358(5) 0.0252(5) 0.0318(5) 0.0041(4) 0.0155(4) 0.0041(4)
Cl2 0.0320(5) 0.0246(5) 0.0285(5) 0.0014(4) 0.0097(4) -0.0006(4)
O1 0.0422(17) 0.0376(18) 0.0218(14) -0.0049(13) 0.0131(13) -0.0104(14)
O2 0.0302(16) 0.058(2) 0.0214(14) -0.0090(14) 0.0078(12) 0.0086(15)
N1 0.0252(17) 0.0256(18) 0.0209(16) -0.0007(14) 0.0103(14) 0.0000(14)
N2 0.0258(18) 0.036(2) 0.0237(17) -0.0022(15) 0.0097(14) 0.0012(15)
N3 0.037(2) 0.032(2) 0.0257(18) -0.0009(15) 0.0145(16) -0.0050(16)
N4 0.037(2) 0.033(2) 0.0257(18) -0.0035(16) 0.0077(16) -0.0074(17)
N5 0.0250(17) 0.0247(18) 0.0233(17) -0.0027(14) 0.0114(14) 0.0002(14)
N6 0.0280(18) 0.030(2) 0.0288(18) 0.0019(15) 0.0132(15) -0.0025(15)
N7 0.0272(18) 0.039(2) 0.0251(18) -0.0021(16) 0.0088(15) 0.0067(16)
N8 0.0294(19) 0.054(3) 0.0265(18) -0.0087(17) 0.0094(15) 0.0056(18)
C1 0.034(2) 0.028(2) 0.0196(19) -0.0021(16) 0.0141(17) -0.0057(18)
C2 0.039(2) 0.031(2) 0.030(2) -0.0038(19) 0.0182(19) 0.001(2)
C3 0.039(3) 0.048(3) 0.045(3) 0.005(2) 0.024(2) 0.012(2)
C4 0.053(3) 0.029(3) 0.042(3) 0.004(2) 0.025(2) 0.004(2)
C5 0.046(3) 0.033(3) 0.031(2) -0.0046(19) 0.022(2) -0.001(2)
C6 0.048(3) 0.047(3) 0.041(3) 0.001(2) 0.030(2) -0.003(2)
C7 0.063(3) 0.039(3) 0.037(3) -0.010(2) 0.024(2) 0.001(2)
C8 0.034(2) 0.024(2) 0.0209(19) 0.0008(17) 0.0099(17) -0.0004(18)
C9 0.048(3) 0.057(3) 0.030(2) -0.009(2) 0.006(2) -0.023(3)
C10 0.059(3) 0.042(3) 0.055(3) -0.018(3) 0.034(3) -0.022(3)
C11 0.050(3) 0.046(3) 0.057(3) -0.014(3) 0.032(3) -0.017(2)
C12 0.042(3) 0.055(3) 0.050(3) -0.012(3) 0.029(2) -0.012(2)
C13 0.022(2) 0.043(3) 0.046(3) -0.016(2) 0.008(2) 0.002(2)
C14 0.029(2) 0.026(2) 0.0234(19) -0.0004(17) 0.0129(16) 0.0023(17)
C15 0.037(2) 0.034(3) 0.037(2) 0.012(2) 0.025(2) 0.008(2)
C16 0.049(3) 0.036(3) 0.046(3) 0.014(2) 0.029(2) 0.012(2)
C17 0.046(3) 0.037(3) 0.062(3) 0.010(2) 0.035(3) 0.004(2)
C18 0.041(3) 0.035(3) 0.029(2) 0.0071(19) 0.021(2) 0.011(2)
C19 0.059(3) 0.071(4) 0.029(2) 0.015(3) 0.025(2) 0.024(3)
C20 0.043(3) 0.038(3) 0.040(3) 0.005(2) 0.024(2) 0.011(2)
C21 0.030(2) 0.035(2) 0.023(2) -0.0057(18) 0.0107(18) -0.0030(19)
C22 0.036(3) 0.140(6) 0.023(2) -0.021(3) 0.003(2) 0.027(3)
C23 0.048(3) 0.149(7) 0.043(3) 0.042(4) 0.024(3) 0.039(4)
C24 0.042(3) 0.072(4) 0.045(3) 0.022(3) 0.017(2) 0.018(3)
C25 0.030(2) 0.052(3) 0.048(3) -0.011(2) 0.018(2) -0.001(2)
C26 0.026(2) 0.046(3) 0.029(2) 0.000(2) 0.0117(17) -0.005(2)

loop_
_atom_type_symbol
_atom_type_description
_atom_type_scat_dispersion_real
_atom_type_scat_dispersion_imag
_atom_type_scat_source
C C 0.0033 0.0016 'International Tables Vol C Tables 4.2.6.8 and 6.1.1.4'
H H 0.0000 0.0000 'International Tables Vol C Tables 4.2.6.8 and 6.1.1.4'
N N 0.0061 0.0033 'International Tables Vol C Tables 4.2.6.8 and 6.1.1.4'
O O 0.0106 0.0060 'International Tables Vol C Tables 4.2.6.8 and 6.1.1.4'
Cl Cl 0.1484 0.1585 'International Tables Vol C Tables 4.2.6.8 and 6.1.1.4'
Pt Pt -1.7033 8.3905 'International Tables Vol C Tables 4.2.6.8 and 6.1.1.4'

loop_
_geom_angle_atom_site_label_1
_geom_angle_atom_site_label_2
_geom_angle_atom_site_label_3
_geom_angle
_geom_angle_publ_flag
N5 Pt1 N1 178.35(13) yes
N5 Pt1 Cl1 90.68(10) yes
N1 Pt1 Cl1 90.57(10) yes
N5 Pt1 Cl2 89.40(10) yes
N1 Pt1 Cl2 89.36(10) yes
Cl1 Pt1 Cl2 179.26(4) yes
C8 O1 N3 107.1(3) ?
C21 O2 N7 107.2(3) ?
C8 N1 C1 109.5(3) ?
C8 N1 Pt1 134.4(3) ?
C1 N1 Pt1 115.9(2) ?
C1 N2 C2 108.7(3) ?
C1 N2 H2N 116.5 ?
C2 N2 H2N 110.3 ?
O1 N3 C5 109.6(3) ?
O1 N3 C1 103.6(3) ?
C5 N3 C1 105.1(3) ?
C8 N4 C9 121.7(4) ?
C8 N4 C13 125.1(3) ?
C9 N4 C13 113.1(4) ?
C21 N5 C14 109.0(3) ?
C21 N5 Pt1 133.2(3) ?
C14 N5 Pt1 117.4(2) ?
C14 N6 C15 108.4(3) ?
C14 N6 H6N 111.2 ?
C15 N6 H6N 111.6 ?
O2 N7 C18 109.3(3) ?
O2 N7 C14 103.7(3) ?
C18 N7 C14 105.5(3) ?
C21 N8 C26 125.2(4) ?
C21 N8 C22 121.9(4) ?
C26 N8 C22 113.0(3) ?
N2 C1 N1 114.0(3) ?
N2 C1 N3 108.8(3) ?
N1 C1 N3 104.1(3) ?
N2 C1 H1 109.9 ?
N1 C1 H1 109.9 ?
N3 C1 H1 109.9 ?
N2 C2 C3 109.5(4) ?
N2 C2 C4 109.4(3) ?
C3 C2 C4 108.4(4) ?
N2 C2 C5 102.3(3) ?
C3 C2 C5 114.5(4) ?
C4 C2 C5 112.4(4) ?
C2 C3 H3A 109.5 ?
C2 C3 H3B 109.5 ?
H3A C3 H3B 109.5 ?
C2 C3 H3C 109.5 ?
H3A C3 H3C 109.5 ?
H3B C3 H3C 109.5 ?
C2 C4 H4A 109.5 ?
C2 C4 H4B 109.5 ?
H4A C4 H4B 109.5 ?
C2 C4 H4C 109.5 ?
H4A C4 H4C 109.5 ?
H4B C4 H4C 109.5 ?
N3 C5 C7 112.6(4) ?
N3 C5 C6 102.2(4) ?
C7 C5 C6 108.8(4) ?
N3 C5 C2 105.0(3) ?
C7 C5 C2 115.9(4) ?
C6 C5 C2 111.4(4) ?
C5 C6 H6A 109.5 ?
C5 C6 H6B 109.5 ?
H6A C6 H6B 109.5 ?
C5 C6 H6C 109.5 ?
H6A C6 H6C 109.5 ?
H6B C6 H6C 109.5 ?
C5 C7 H7A 109.5 ?
C5 C7 H7B 109.5 ?
H7A C7 H7B 109.5 ?
C5 C7 H7C 109.5 ?
H7A C7 H7C 109.5 ?
H7B C7 H7C 109.5 ?
N1 C8 N4 130.4(4) ?
N1 C8 O1 114.4(4) ?
N4 C8 O1 115.2(3) ?
N4 C9 C10 110.5(4) ?
N4 C9 H9A 109.5 ?
C10 C9 H9A 109.5 ?
N4 C9 H9B 109.5 ?
C10 C9 H9B 109.5 ?
H9A C9 H9B 108.1 ?
C9 C10 C11 112.0(4) ?
C9 C10 H10A 109.2 ?
C11 C10 H10A 109.2 ?
C9 C10 H10B 109.2 ?
C11 C10 H10B 109.2 ?
H10A C10 H10B 107.9 ?
C12 C11 C10 110.7(4) ?
C12 C11 H11A 109.5 ?
C10 C11 H11A 109.5 ?
C12 C11 H11B 109.5 ?
C10 C11 H11B 109.5 ?
H11A C11 H11B 108.1 ?
C13 C12 C11 111.0(4) ?
C13 C12 H12A 109.4 ?
C11 C12 H12A 109.4 ?
C13 C12 H12B 109.4 ?
C11 C12 H12B 109.4 ?
H12A C12 H12B 108.0 ?
N4 C13 C12 110.3(4) ?
N4 C13 H13A 109.6 ?
C12 C13 H13A 109.6 ?
N4 C13 H13B 109.6 ?
C12 C13 H13B 109.6 ?
H13A C13 H13B 108.1 ?
N6 C14 N5 113.6(3) ?
N6 C14 N7 108.7(3) ?
N5 C14 N7 104.2(3) ?
N6 C14 H14 110.1 ?
N5 C14 H14 110.1 ?
N7 C14 H14 110.1 ?
N6 C15 C17 109.5(4) ?
N6 C15 C16 110.1(3) ?
C17 C15 C16 107.7(4) ?
N6 C15 C18 102.2(3) ?
C17 C15 C18 114.4(4) ?
C16 C15 C18 112.8(4) ?
C15 C16 H16A 109.5 ?
C15 C16 H16B 109.5 ?
H16A C16 H16B 109.5 ?
C15 C16 H16C 109.5 ?
H16A C16 H16C 109.5 ?
H16B C16 H16C 109.5 ?
C15 C17 H17A 109.5 ?
C15 C17 H17B 109.5 ?
H17A C17 H17B 109.5 ?
C15 C17 H17C 109.5 ?
H17A C17 H17C 109.5 ?
H17B C17 H17C 109.5 ?
N7 C18 C19 112.2(4) ?
N7 C18 C20 103.4(3) ?
C19 C18 C20 108.6(4) ?
N7 C18 C15 104.4(3) ?
C19 C18 C15 115.9(4) ?
C20 C18 C15 111.6(4) ?
C18 C19 H19A 109.5 ?
C18 C19 H19B 109.5 ?
H19A C19 H19B 109.5 ?
C18 C19 H19C 109.5 ?
H19A C19 H19C 109.5 ?
H19B C19 H19C 109.5 ?
C18 C20 H20A 109.5 ?
C18 C20 H20B 109.5 ?
H20A C20 H20B 109.5 ?
C18 C20 H20C 109.5 ?
H20A C20 H20C 109.5 ?
H20B C20 H20C 109.5 ?
N5 C21 N8 130.4(4) ?
N5 C21 O2 114.8(4) ?
N8 C21 O2 114.8(3) ?
N8 C22 C23 109.8(5) ?
N8 C22 H22A 109.7 ?
C23 C22 H22A 109.7 ?
N8 C22 H22B 109.7 ?
C23 C22 H22B 109.7 ?
H22A C22 H22B 108.2 ?
C22 C23 C24 111.5(5) ?
C22 C23 H23A 109.3 ?
C24 C23 H23A 109.3 ?
C22 C23 H23B 109.3 ?
C24 C23 H23B 109.3 ?
H23A C23 H23B 108.0 ?
C25 C24 C23 110.0(4) ?
C25 C24 H24A 109.7 ?
C23 C24 H24A 109.7 ?
C25 C24 H24B 109.7 ?
C23 C24 H24B 109.7 ?
H24A C24 H24B 108.2 ?
C24 C25 C26 111.2(4) ?
C24 C25 H25A 109.4 ?
C26 C25 H25A 109.4 ?
C24 C25 H25B 109.4 ?
C26 C25 H25B 109.4 ?
H25A C25 H25B 108.0 ?
N8 C26 C25 110.0(4) ?
N8 C26 H26A 109.7 ?
C25 C26 H26A 109.7 ?
N8 C26 H26B 109.7 ?
C25 C26 H26B 109.7 ?
H26A C26 H26B 108.2 ?

loop_
_geom_bond_atom_site_label_1
_geom_bond_atom_site_label_2
_geom_bond_distance
_geom_bond_publ_flag
Pt1 N5 2.008(3) yes
Pt1 N1 2.015(3) yes
Pt1 Cl1 2.2915(10) yes
Pt1 Cl2 2.3171(10) ?
O1 C8 1.355(5) ?
O1 N3 1.484(4) ?
O2 C21 1.353(5) ?
O2 N7 1.479(4) ?
N1 C8 1.295(5) yes
N1 C1 1.466(5) yes
N2 C1 1.436(5) yes
N2 C2 1.472(5) yes
N2 H2N 0.8062 ?
N3 C5 1.501(6) ?
N3 C1 1.504(5) ?
N4 C8 1.325(5) ?
N4 C9 1.463(5) ?
N4 C13 1.468(6) ?
N5 C21 1.297(5) yes
N5 C14 1.469(5) yes
N6 C14 1.435(5) yes
N6 C15 1.478(5) yes
N6 H6N 0.9183 ?
N7 C18 1.499(6) ?
N7 C14 1.508(5) ?
N8 C21 1.329(5) ?
N8 C26 1.459(5) ?
N8 C22 1.482(6) ?
C1 H1 1.0000 ?
C2 C3 1.515(6) ?
C2 C4 1.543(6) ?
C2 C5 1.557(6) ?
C3 H3A 0.9800 ?
C3 H3B 0.9800 ?
C3 H3C 0.9800 ?
C4 H4A 0.9800 ?
C4 H4B 0.9800 ?
C4 H4C 0.9800 ?
C5 C7 1.529(6) ?
C5 C6 1.543(6) ?
C6 H6A 0.9800 ?
C6 H6B 0.9800 ?
C6 H6C 0.9800 ?
C7 H7A 0.9800 ?
C7 H7B 0.9800 ?
C7 H7C 0.9800 ?
C9 C10 1.503(7) ?
C9 H9A 0.9900 ?
C9 H9B 0.9900 ?
C10 C11 1.527(7) ?
C10 H10A 0.9900 ?
C10 H10B 0.9900 ?
C11 C12 1.523(7) ?
C11 H11A 0.9900 ?
C11 H11B 0.9900 ?
C12 C13 1.507(7) ?
C12 H12A 0.9900 ?
C12 H12B 0.9900 ?
C13 H13A 0.9900 ?
C13 H13B 0.9900 ?
C14 H14 1.0000 ?
C15 C17 1.518(6) ?
C15 C16 1.542(6) ?
C15 C18 1.570(6) ?
C16 H16A 0.9800 ?
C16 H16B 0.9800 ?
C16 H16C 0.9800 ?
C17 H17A 0.9800 ?
C17 H17B 0.9800 ?
C17 H17C 0.9800 ?
C18 C19 1.520(6) ?
C18 C20 1.539(6) ?
C19 H19A 0.9800 ?
C19 H19B 0.9800 ?
C19 H19C 0.9800 ?
C20 H20A 0.9800 ?
C20 H20B 0.9800 ?
C20 H20C 0.9800 ?
C22 C23 1.504(9) ?
C22 H22A 0.9900 ?
C22 H22B 0.9900 ?
C23 C24 1.512(7) ?
C23 H23A 0.9900 ?
C23 H23B 0.9900 ?
C24 C25 1.510(7) ?
C24 H24A 0.9900 ?
C24 H24B 0.9900 ?
C25 C26 1.515(7) ?
C25 H25A 0.9900 ?
C25 H25B 0.9900 ?
C26 H26A 0.9900 ?
C26 H26B 0.9900 ?

loop_
_geom_hbond_atom_site_label_D
_geom_hbond_atom_site_label_H
_geom_hbond_atom_site_label_A
_geom_hbond_distance_DH
_geom_hbond_distance_HA
_geom_hbond_distance_DA
_geom_hbond_angle_DHA
_geom_hbond_site_symmetry_A
_geom_hbond_publ_flag
N2 H2N Cl2 0.81 2.60 3.382(4) 163.4 3_556 yes
N6 H6N Cl2 0.92 2.51 3.421(4) 174.0 3_656 yes
